data_4025763
loop_
_publ_author_name
'Xianglin Tang'
'Weimin Liu'
'Jiasheng Wu'
'Chun-Sing Lee'
'Juanjuan You'
'Pengfei Wang'

_publ_section_title
;
 Synthesis, Crystal Structures, and Photophysical Properties of
 Triphenylamine-Based Multicyano Derivatives
;
_journal_name_full 'Journal of Organic Chemistry'
_journal_page_first 7273
_journal_page_last 7278
_journal_paper_doi 10.1021/jo101456v
_journal_volume 75
_journal_year 2010
_chemical_formula_moiety 'C32 H19 N5'
_chemical_formula_sum 'C32 H19 N5'
_chemical_formula_weight 473.52
_chemical_name_systematic
; 
 ? 
;
_space_group_IT_number 2
_symmetry_cell_setting triclinic
_symmetry_space_group_name_Hall '-P 1'
_symmetry_space_group_name_H-M 'P -1'
_atom_sites_solution_hydrogens geom
_atom_sites_solution_primary direct
_atom_sites_solution_secondary difmap
_audit_creation_method SHELXL-97
_cell_angle_alpha 99.24(3)
_cell_angle_beta 91.06(3)
_cell_angle_gamma 116.77(3)
_cell_formula_units_Z 4
_cell_length_a 10.190(2)
_cell_length_b 10.426(2)
_cell_length_c 27.174(5)
_cell_measurement_reflns_used 826
_cell_measurement_temperature 173(2)
_cell_measurement_theta_max 27.48
_cell_measurement_theta_min 2.17
_cell_volume 2530.6(11)
_computing_cell_refinement 'CrystalClear (Rigaku Inc., 2008)'
_computing_data_collection 'CrystalClear (Rigaku Inc., 2008)'
_computing_data_reduction 'CrystalClear (Rigaku Inc., 2008)'
_computing_molecular_graphics 'XP in Siemens SHELXTL (Sheldrick, 1994)'
_computing_publication_material 'SHELX97 (Sheldrick, 1997)'
_computing_structure_refinement 'SHELXL-97 (Sheldrick, 1997)'
_computing_structure_solution 'SHELXS-97 (Sheldrick, 1990)'
_diffrn_ambient_temperature 173(2)
_diffrn_measured_fraction_theta_full 0.997
_diffrn_measured_fraction_theta_max 0.997
_diffrn_measurement_device_type 'Saturn724+ CCD'
_diffrn_measurement_method '\w scans at fixed \c = 45\%'
_diffrn_radiation_monochromator graphite
_diffrn_radiation_source 'sealed tube'
_diffrn_radiation_type MoK\a
_diffrn_radiation_wavelength 0.71073
_diffrn_reflns_av_R_equivalents 0.0417
_diffrn_reflns_av_sigmaI/netI 0.0455
_diffrn_reflns_limit_h_max 12
_diffrn_reflns_limit_h_min -12
_diffrn_reflns_limit_k_max 12
_diffrn_reflns_limit_k_min -12
_diffrn_reflns_limit_l_max 32
_diffrn_reflns_limit_l_min -32
_diffrn_reflns_number 26084
_diffrn_reflns_theta_full 25.00
_diffrn_reflns_theta_max 25.00
_diffrn_reflns_theta_min 2.45
_exptl_absorpt_coefficient_mu 0.076
_exptl_absorpt_correction_T_max 0.9888
_exptl_absorpt_correction_T_min 0.9777
_exptl_absorpt_correction_type numerical
_exptl_absorpt_process_details 'CrystalClear (Rigaku Inc., 2008)'
_exptl_crystal_colour plate
_exptl_crystal_density_diffrn 1.243
_exptl_crystal_density_method 'not measured'
_exptl_crystal_description black
_exptl_crystal_F_000 984
_exptl_crystal_size_max 0.30
_exptl_crystal_size_mid 0.15
_exptl_crystal_size_min 0.15
_refine_diff_density_max 0.595
_refine_diff_density_min -0.319
_refine_diff_density_rms 0.044
_refine_ls_extinction_method none
_refine_ls_goodness_of_fit_ref 1.171
_refine_ls_hydrogen_treatment constr
_refine_ls_matrix_type full
_refine_ls_number_parameters 684
_refine_ls_number_reflns 8882
_refine_ls_number_restraints 277
_refine_ls_restrained_S_all 1.164
_refine_ls_R_factor_all 0.1034
_refine_ls_R_factor_gt 0.0884
_refine_ls_shift/su_max 0.000
_refine_ls_shift/su_mean 0.000
_refine_ls_structure_factor_coef Fsqd
_refine_ls_weighting_details 'calc w=1/[\s^2^(Fo^2^)+(0.0572P)^2^+2.1036P] where P=(Fo^2^+2Fc^2^)/3'
_refine_ls_weighting_scheme calc
_refine_ls_wR_factor_gt 0.1826
_refine_ls_wR_factor_ref 0.1911
_reflns_number_gt 7571
_reflns_number_total 8882
_reflns_threshold_expression >2sigma(I)
_cod_data_source_file jo101456v_si_004.cif
_cod_data_source_block sa327
_cod_original_cell_volume 2530.6(9)
_cod_database_code 4025763

loop_
_symmetry_equiv_pos_as_xyz
'x, y, z'
'-x, -y, -z'

loop_
_atom_site_label
_atom_site_type_symbol
_atom_site_fract_x
_atom_site_fract_y
_atom_site_fract_z
_atom_site_U_iso_or_equiv
_atom_site_adp_type
_atom_site_occupancy
_atom_site_symmetry_multiplicity
_atom_site_calc_flag
_atom_site_refinement_flags
_atom_site_disorder_assembly
_atom_site_disorder_group
N1 N 1.1919(3) -0.0211(3) 0.19793(9) 0.0448(6) Uani 1 1 d U . .
N2 N 0.2375(4) -0.5834(3) -0.05419(12) 0.0680(9) Uani 1 1 d U . .
N3 N 0.2914(4) -0.2673(4) -0.15205(13) 0.0737(10) Uani 1 1 d U . .
N4 N 1.1569(3) 0.6265(3) 0.04888(11) 0.0583(8) Uani 1 1 d U . .
N5 N 1.3110(3) 0.3442(3) 0.09642(12) 0.0607(8) Uani 1 1 d U . .
N6 N 0.6898(3) 0.9947(3) 0.30105(11) 0.0541(7) Uani 1 1 d DU . .
N7 N 0.3254(4) 1.5934(4) 0.55660(13) 0.0714(9) Uani 1 1 d U . .
N8 N 0.0421(4) 1.2656(4) 0.64595(13) 0.0714(9) Uani 1 1 d U . .
N9 N 0.0272(4) 0.3634(3) 0.45158(13) 0.0710(10) Uani 1 1 d U A .
N10 N 0.4469(3) 0.6085(3) 0.40306(13) 0.0655(9) Uani 1 1 d U A .
C1 C 1.3242(4) -0.1667(4) 0.18792(13) 0.0509(8) Uani 1 1 d U . .
H1A H 1.4131 -0.0803 0.1872 0.061 Uiso 1 1 calc R . .
C2 C 1.3263(4) -0.2999(4) 0.18512(13) 0.0568(9) Uani 1 1 d U . .
H2A H 1.4169 -0.3046 0.1823 0.068 Uiso 1 1 calc R . .
C3 C 1.1983(4) -0.4249(4) 0.18635(12) 0.0538(9) Uani 1 1 d U . .
H3A H 1.2008 -0.5152 0.1856 0.065 Uiso 1 1 calc R . .
C4 C 1.0675(4) -0.4191(4) 0.18861(13) 0.0559(9) Uani 1 1 d U . .
H4A H 0.9783 -0.5061 0.1882 0.067 Uiso 1 1 calc R . .
C5 C 1.0639(4) -0.2870(4) 0.19149(13) 0.0517(8) Uani 1 1 d U . .
H5A H 0.9726 -0.2834 0.1933 0.062 Uiso 1 1 calc R . .
C6 C 1.1927(3) -0.1607(3) 0.19170(11) 0.0404(7) Uani 1 1 d U . .
C7 C 1.2517(4) 0.0721(4) 0.24555(13) 0.0549(9) Uani 1 1 d U . .
C8 C 1.3523(5) 0.2144(5) 0.24982(18) 0.0779(12) Uani 1 1 d U . .
H8A H 1.3851 0.2554 0.2209 0.093 Uiso 1 1 calc R . .
C9 C 1.4087(6) 0.3028(5) 0.29965(18) 0.0876(14) Uani 1 1 d U . .
H9A H 1.4810 0.4023 0.3039 0.105 Uiso 1 1 calc R . .
C10 C 1.3565(6) 0.2410(5) 0.34029(18) 0.0989(18) Uani 1 1 d U . .
H10A H 1.3947 0.2989 0.3728 0.119 Uiso 1 1 calc R . .
C11 C 1.2507(6) 0.0981(5) 0.33593(16) 0.0858(14) Uani 1 1 d U . .
H11A H 1.2126 0.0590 0.3648 0.103 Uiso 1 1 calc R . .
C12 C 1.2012(6) 0.0129(5) 0.28874(14) 0.0773(13) Uani 1 1 d U . .
H12A H 1.1319 -0.0874 0.2852 0.093 Uiso 1 1 calc R . .
C13 C 1.1104(3) 0.0070(3) 0.16319(11) 0.0363(7) Uani 1 1 d U . .
C14 C 1.0676(3) -0.0766(3) 0.11453(11) 0.0377(7) Uani 1 1 d U . .
H14A H 1.0918 -0.1546 0.1054 0.045 Uiso 1 1 calc R . .
C15 C 0.9908(3) -0.0463(3) 0.08002(11) 0.0360(7) Uani 1 1 d U . .
H15A H 0.9614 -0.1050 0.0474 0.043 Uiso 1 1 calc R . .
C16 C 0.9545(3) 0.0695(3) 0.09179(11) 0.0355(6) Uani 1 1 d U . .
C17 C 0.9945(3) 0.1497(3) 0.14095(11) 0.0363(7) Uani 1 1 d U . .
H17A H 0.9698 0.2273 0.1501 0.044 Uiso 1 1 calc R . .
C18 C 1.0684(3) 0.1187(3) 0.17601(11) 0.0378(7) Uani 1 1 d U . .
H18A H 1.0917 0.1730 0.2093 0.045 Uiso 1 1 calc R . .
C19 C 0.8801(3) 0.1072(3) 0.05387(10) 0.0350(6) Uani 1 1 d U . .
C20 C 0.7519(3) 0.0039(3) 0.02373(11) 0.0361(7) Uani 1 1 d U . .
C21 C 0.6688(3) -0.1410(3) 0.03423(11) 0.0402(7) Uani 1 1 d U . .
H21A H 0.7006 -0.1648 0.0630 0.048 Uiso 1 1 calc R . .
C22 C 0.5475(3) -0.2439(3) 0.00470(12) 0.0418(7) Uani 1 1 d U . .
H22A H 0.4949 -0.3375 0.0134 0.050 Uiso 1 1 calc R . .
C23 C 0.4965(3) -0.2142(3) -0.03977(11) 0.0371(7) Uani 1 1 d U . .
C24 C 0.5764(3) -0.0694(3) -0.04999(11) 0.0380(7) Uani 1 1 d U . .
H24A H 0.5444 -0.0455 -0.0787 0.046 Uiso 1 1 calc R . .
C25 C 0.6960(3) 0.0334(3) -0.01972(11) 0.0380(7) Uani 1 1 d U . .
H25A H 0.7450 0.1286 -0.0274 0.046 Uiso 1 1 calc R . .
C26 C 0.3761(3) -0.3212(3) -0.07150(12) 0.0425(7) Uani 1 1 d U . .
C27 C 0.2983(4) -0.4675(4) -0.06221(12) 0.0482(8) Uani 1 1 d U . .
C28 C 0.3281(4) -0.2932(4) -0.11642(13) 0.0498(8) Uani 1 1 d U . .
C29 C 0.9443(3) 0.2587(3) 0.04809(10) 0.0356(6) Uani 1 1 d U . .
H29A H 0.8797 0.2875 0.0330 0.043 Uiso 1 1 calc R . .
C30 C 1.0854(3) 0.3644(3) 0.06164(11) 0.0370(7) Uani 1 1 d U . .
C31 C 1.1252(4) 0.5108(3) 0.05444(11) 0.0423(7) Uani 1 1 d U . .
C32 C 1.2071(4) 0.3467(3) 0.08153(12) 0.0423(7) Uani 1 1 d U . .
C33 C 0.9556(2) 1.1532(2) 0.31265(6) 0.063(3) Uani 0.333(9) 1 d PU A 1
H33A H 0.9739 1.0747 0.3181 0.075 Uiso 0.333(9) 1 calc PR A 1
C34 C 1.0732(2) 1.2905(2) 0.31321(6) 0.068(4) Uani 0.333(9) 1 d PRU A 1
H34A H 1.1718 1.3058 0.3191 0.082 Uiso 0.333(9) 1 calc PR A 1
C35 C 1.0465(2) 1.4053(2) 0.30518(6) 0.058(4) Uani 0.333(9) 1 d PRU A 1
H35A H 1.1268 1.4992 0.3056 0.070 Uiso 0.333(9) 1 calc PR A 1
C36 C 0.9021(2) 1.3829(2) 0.29658(6) 0.069(4) Uani 0.333(9) 1 d PRU A 1
H36A H 0.8839 1.4614 0.2911 0.082 Uiso 0.333(9) 1 calc PR A 1
C37 C 0.7845(2) 1.2456(2) 0.29602(6) 0.059(3) Uani 0.333(9) 1 d PRU A 1
H37A H 0.6859 1.2303 0.2901 0.071 Uiso 0.333(9) 1 calc PR A 1
C38 C 0.8113(2) 1.1308(2) 0.30406(6) 0.053(3) Uani 0.333(9) 1 d PRDU A 1
C33' C 0.9436(2) 1.1906(2) 0.30657(6) 0.0691(19) Uani 0.667(9) 1 d PRU A 2
H33B H 0.9786 1.1221 0.3107 0.083 Uiso 0.667(9) 1 calc PR A 2
C34' C 1.0435(2) 1.3349(2) 0.30573(6) 0.078(2) Uani 0.667(9) 1 d PRU A 2
H34B H 1.1466 1.3651 0.3093 0.094 Uiso 0.667(9) 1 calc PR A 2
C35' C 0.9923(2) 1.4351(2) 0.29968(6) 0.071(2) Uani 0.667(9) 1 d PRU A 2
H35B H 1.0605 1.5337 0.2991 0.085 Uiso 0.667(9) 1 calc PR A 2
C36' C 0.8413(2) 1.3909(2) 0.29448(6) 0.076(2) Uani 0.667(9) 1 d PRU A 2
H36B H 0.8063 1.4594 0.2903 0.091 Uiso 0.667(9) 1 calc PR A 2
C37' C 0.7415(2) 1.2466(2) 0.29532(6) 0.0645(19) Uani 0.667(9) 1 d PRU A 2
H37B H 0.6383 1.2165 0.2918 0.077 Uiso 0.667(9) 1 calc PR A 2
C38' C 0.7927(2) 1.1465(2) 0.30137(6) 0.0507(16) Uani 0.667(9) 1 d PRDU A 2
C39 C 0.6854(2) 0.8801(2) 0.26345(6) 0.0534(9) Uani 1 1 d RU A .
C40 C 0.6474(2) 0.7417(2) 0.27357(6) 0.0745(12) Uani 1 1 d RU . .
H40A H 0.6242 0.7225 0.3062 0.089 Uiso 1 1 calc R . .
C41 C 0.6430(6) 0.6313(5) 0.23637(17) 0.0847(14) Uani 1 1 d U A .
H41A H 0.6142 0.5364 0.2434 0.102 Uiso 1 1 calc R . .
C42 C 0.6796(5) 0.6582(5) 0.18993(16) 0.0747(12) Uani 1 1 d U . .
H42A H 0.6765 0.5823 0.1646 0.090 Uiso 1 1 calc R A .
C43 C 0.7207(4) 0.7934(5) 0.17972(14) 0.0678(11) Uani 1 1 d U A .
H43A H 0.7488 0.8121 0.1475 0.081 Uiso 1 1 calc R . .
C44 C 0.7223(4) 0.9067(4) 0.21628(13) 0.0596(10) Uani 1 1 d U . .
H44A H 0.7485 1.0003 0.2085 0.072 Uiso 1 1 calc R A .
C45 C 0.5864(4) 0.9691(4) 0.33642(12) 0.0439(7) Uani 1 1 d U A .
C46 C 0.6255(3) 1.0586(4) 0.38384(12) 0.0445(7) Uani 1 1 d U . .
H46A H 0.7216 1.1389 0.3918 0.053 Uiso 1 1 calc R A .
C47 C 0.5263(3) 1.0316(3) 0.41892(11) 0.0405(7) Uani 1 1 d U A .
H47A H 0.5554 1.0931 0.4511 0.049 Uiso 1 1 calc R . .
C48 C 0.3828(3) 0.9155(3) 0.40845(11) 0.0376(7) Uani 1 1 d U . .
C49 C 0.3437(3) 0.8300(3) 0.36008(11) 0.0401(7) Uani 1 1 d U A .
H49A H 0.2463 0.7522 0.3516 0.048 Uiso 1 1 calc R . .
C50 C 0.4423(4) 0.8557(3) 0.32482(12) 0.0449(8) Uani 1 1 d U . .
H50A H 0.4126 0.7961 0.2923 0.054 Uiso 1 1 calc R A .
C51 C 0.2767(3) 0.8843(3) 0.44592(10) 0.0363(6) Uani 1 1 d U A .
C52 C 0.2549(3) 0.9937(3) 0.47667(11) 0.0368(7) Uani 1 1 d U . .
C53 C 0.3193(3) 1.1424(3) 0.46847(11) 0.0395(7) Uani 1 1 d U A .
H53A H 0.3767 1.1664 0.4411 0.047 Uiso 1 1 calc R . .
C54 C 0.3010(3) 1.2480(3) 0.49830(11) 0.0413(7) Uani 1 1 d U . .
H54A H 0.3448 1.3442 0.4913 0.050 Uiso 1 1 calc R A .
C55 C 0.2167(3) 1.2184(3) 0.54038(11) 0.0403(7) Uani 1 1 d U A .
C56 C 0.1507(3) 1.0712(3) 0.54869(11) 0.0427(7) Uani 1 1 d U . .
H56A H 0.0932 1.0474 0.5761 0.051 Uiso 1 1 calc R A .
C57 C 0.1685(3) 0.9654(3) 0.51844(11) 0.0391(7) Uani 1 1 d U A .
H57A H 0.1222 0.8687 0.5250 0.047 Uiso 1 1 calc R . .
C58 C 0.1996(3) 1.3276(4) 0.57189(12) 0.0455(8) Uani 1 1 d U . .
C59 C 0.2684(4) 1.4756(4) 0.56401(13) 0.0514(8) Uani 1 1 d U A .
C60 C 0.1136(4) 1.2957(4) 0.61348(13) 0.0523(8) Uani 1 1 d U A .
C61 C 0.1893(3) 0.7334(3) 0.45107(11) 0.0395(7) Uani 1 1 d U . .
H61A H 0.1003 0.7128 0.4661 0.047 Uiso 1 1 calc R A .
C62 C 0.2166(3) 0.6180(3) 0.43749(11) 0.0403(7) Uani 1 1 d U A .
C63 C 0.1104(4) 0.4763(4) 0.44525(12) 0.0503(8) Uani 1 1 d U . .
C64 C 0.3478(4) 0.6199(3) 0.41784(13) 0.0453(8) Uani 1 1 d U . .

loop_
_atom_site_aniso_label
_atom_site_aniso_U_11
_atom_site_aniso_U_22
_atom_site_aniso_U_33
_atom_site_aniso_U_23
_atom_site_aniso_U_13
_atom_site_aniso_U_12
N1 0.0554(17) 0.0432(15) 0.0366(14) 0.0034(11) -0.0065(12) 0.0252(13)
N2 0.071(2) 0.0423(18) 0.071(2) 0.0028(16) -0.0041(17) 0.0119(16)
N3 0.071(2) 0.081(2) 0.059(2) 0.0096(18) -0.0176(17) 0.0287(19)
N4 0.070(2) 0.0386(16) 0.0545(18) 0.0144(14) -0.0076(15) 0.0141(15)
N5 0.0498(18) 0.065(2) 0.072(2) 0.0088(16) 0.0067(16) 0.0319(16)
N6 0.0566(17) 0.0588(17) 0.0486(17) 0.0140(14) 0.0216(14) 0.0261(15)
N7 0.083(2) 0.0477(19) 0.075(2) -0.0018(17) 0.0104(19) 0.0267(18)
N8 0.070(2) 0.088(3) 0.060(2) 0.0119(18) 0.0240(18) 0.040(2)
N9 0.091(3) 0.0446(18) 0.071(2) 0.0178(16) 0.0306(19) 0.0225(18)
N10 0.0546(19) 0.0566(19) 0.088(2) 0.0031(17) 0.0048(17) 0.0315(16)
C1 0.0448(19) 0.0493(19) 0.054(2) 0.0031(16) -0.0033(16) 0.0204(16)
C2 0.053(2) 0.061(2) 0.060(2) -0.0051(18) -0.0100(17) 0.0350(19)
C3 0.071(2) 0.050(2) 0.0439(19) 0.0006(15) -0.0103(17) 0.0344(19)
C4 0.059(2) 0.0460(19) 0.056(2) 0.0108(17) -0.0012(17) 0.0189(18)
C5 0.0459(19) 0.052(2) 0.061(2) 0.0175(17) 0.0054(16) 0.0234(16)
C6 0.0475(18) 0.0464(17) 0.0302(15) 0.0060(13) -0.0048(13) 0.0249(15)
C7 0.067(2) 0.053(2) 0.049(2) -0.0042(16) -0.0191(17) 0.0364(19)
C8 0.069(3) 0.068(3) 0.078(3) -0.010(2) -0.010(2) 0.024(2)
C9 0.107(4) 0.061(3) 0.081(3) -0.002(2) -0.007(3) 0.032(3)
C10 0.135(4) 0.074(3) 0.064(3) 0.016(2) -0.045(3) 0.029(3)
C11 0.143(4) 0.064(3) 0.057(2) 0.007(2) -0.010(3) 0.056(3)
C12 0.135(4) 0.064(2) 0.046(2) 0.0020(18) -0.018(2) 0.061(3)
C13 0.0382(16) 0.0346(16) 0.0349(16) 0.0112(12) 0.0037(12) 0.0142(13)
C14 0.0445(17) 0.0359(16) 0.0364(16) 0.0073(13) 0.0045(13) 0.0216(14)
C15 0.0398(16) 0.0315(15) 0.0317(15) 0.0041(12) 0.0035(13) 0.0127(13)
C16 0.0390(16) 0.0295(15) 0.0349(16) 0.0092(12) 0.0045(12) 0.0120(13)
C17 0.0443(17) 0.0294(15) 0.0342(15) 0.0065(12) 0.0036(13) 0.0160(13)
C18 0.0455(17) 0.0352(16) 0.0307(15) 0.0066(12) 0.0039(13) 0.0168(14)
C19 0.0423(16) 0.0312(15) 0.0320(15) 0.0085(12) 0.0052(12) 0.0164(13)
C20 0.0417(16) 0.0334(15) 0.0339(16) 0.0089(12) 0.0069(13) 0.0170(13)
C21 0.0469(18) 0.0353(16) 0.0365(16) 0.0111(13) 0.0004(14) 0.0161(14)
C22 0.0456(18) 0.0309(16) 0.0448(18) 0.0091(13) 0.0034(14) 0.0133(14)
C23 0.0354(16) 0.0379(16) 0.0389(16) 0.0035(13) 0.0041(13) 0.0189(13)
C24 0.0422(17) 0.0423(17) 0.0317(16) 0.0074(13) 0.0007(13) 0.0212(14)
C25 0.0447(17) 0.0359(16) 0.0361(16) 0.0102(13) 0.0060(13) 0.0198(14)
C26 0.0428(18) 0.0411(17) 0.0422(17) 0.0005(14) 0.0032(14) 0.0205(15)
C27 0.0481(19) 0.0412(19) 0.0461(19) -0.0030(15) -0.0018(15) 0.0166(16)
C28 0.0437(19) 0.048(2) 0.049(2) -0.0003(16) -0.0050(16) 0.0170(16)
C29 0.0458(17) 0.0343(15) 0.0300(15) 0.0077(12) 0.0030(13) 0.0207(14)
C30 0.0467(17) 0.0326(15) 0.0309(15) 0.0082(12) 0.0053(13) 0.0168(14)
C31 0.0507(19) 0.0385(17) 0.0312(16) 0.0069(13) -0.0034(14) 0.0150(15)
C32 0.0443(18) 0.0366(17) 0.0440(18) 0.0054(14) 0.0074(14) 0.0174(15)
C33 0.058(5) 0.063(6) 0.052(7) 0.005(5) 0.005(5) 0.017(4)
C34 0.066(6) 0.063(6) 0.059(7) 0.003(5) 0.021(5) 0.018(5)
C35 0.058(6) 0.044(6) 0.054(7) -0.004(5) 0.016(5) 0.012(5)
C36 0.070(7) 0.055(6) 0.069(7) 0.011(6) 0.018(6) 0.019(5)
C37 0.053(5) 0.049(5) 0.064(7) 0.006(5) 0.018(5) 0.014(4)
C38 0.053(5) 0.062(5) 0.043(7) 0.006(5) 0.016(5) 0.027(4)
C33' 0.051(3) 0.098(4) 0.057(4) -0.001(3) 0.006(3) 0.039(3)
C34' 0.052(4) 0.091(5) 0.068(4) -0.013(4) 0.007(3) 0.022(3)
C35' 0.051(4) 0.081(4) 0.042(3) -0.001(3) 0.005(3) 0.002(3)
C36' 0.070(4) 0.077(4) 0.071(4) 0.026(3) -0.002(3) 0.022(3)
C37' 0.045(3) 0.070(4) 0.076(5) 0.036(4) 0.004(3) 0.017(3)
C38' 0.044(3) 0.070(3) 0.037(4) 0.013(3) 0.009(3) 0.023(3)
C39 0.048(2) 0.074(2) 0.0428(19) 0.0081(17) 0.0128(15) 0.0334(19)
C40 0.112(4) 0.088(3) 0.056(2) 0.020(2) 0.020(2) 0.071(3)
C41 0.119(4) 0.089(3) 0.075(3) 0.014(2) 0.024(3) 0.073(3)
C42 0.070(3) 0.094(3) 0.065(3) 0.005(2) 0.020(2) 0.045(3)
C43 0.048(2) 0.096(3) 0.041(2) 0.002(2) 0.0135(16) 0.020(2)
C44 0.0426(19) 0.073(2) 0.047(2) 0.0116(18) 0.0088(16) 0.0122(18)
C45 0.0512(19) 0.0500(19) 0.0398(17) 0.0151(14) 0.0163(14) 0.0287(16)
C46 0.0381(17) 0.0514(19) 0.0416(18) 0.0101(15) 0.0064(14) 0.0180(15)
C47 0.0459(17) 0.0449(18) 0.0337(16) 0.0083(13) 0.0044(13) 0.0230(15)
C48 0.0435(17) 0.0361(16) 0.0342(16) 0.0098(13) 0.0078(13) 0.0180(14)
C49 0.0441(17) 0.0346(16) 0.0375(16) 0.0064(13) 0.0070(13) 0.0144(14)
C50 0.059(2) 0.0410(17) 0.0361(17) 0.0057(14) 0.0089(15) 0.0242(16)
C51 0.0413(16) 0.0389(16) 0.0303(15) 0.0096(12) 0.0021(12) 0.0188(14)
C52 0.0388(16) 0.0377(16) 0.0327(15) 0.0068(12) 0.0017(12) 0.0167(14)
C53 0.0432(17) 0.0385(16) 0.0349(16) 0.0084(13) 0.0079(13) 0.0163(14)
C54 0.0475(18) 0.0364(16) 0.0394(17) 0.0072(13) 0.0077(14) 0.0185(15)
C55 0.0387(17) 0.0447(17) 0.0366(16) 0.0030(13) 0.0007(13) 0.0200(14)
C56 0.0409(17) 0.0514(19) 0.0366(17) 0.0099(14) 0.0082(14) 0.0213(15)
C57 0.0423(17) 0.0401(17) 0.0361(16) 0.0125(13) 0.0084(13) 0.0180(14)
C58 0.0399(18) 0.0504(19) 0.0418(18) -0.0016(14) 0.0025(14) 0.0203(16)
C59 0.053(2) 0.049(2) 0.047(2) -0.0062(16) 0.0059(16) 0.0245(18)
C60 0.051(2) 0.057(2) 0.049(2) -0.0023(16) 0.0049(16) 0.0281(18)
C61 0.0413(17) 0.0427(17) 0.0334(16) 0.0123(13) 0.0072(13) 0.0167(14)
C62 0.0493(18) 0.0378(16) 0.0347(16) 0.0094(13) 0.0052(14) 0.0199(15)
C63 0.066(2) 0.0421(19) 0.0446(19) 0.0120(15) 0.0135(17) 0.0252(17)
C64 0.0493(19) 0.0352(17) 0.051(2) 0.0054(14) 0.0011(16) 0.0203(15)

loop_
_atom_type_symbol
_atom_type_description
_atom_type_scat_dispersion_real
_atom_type_scat_dispersion_imag
_atom_type_scat_source
C C 0.0033 0.0016 'International Tables Vol C Tables 4.2.6.8 and 6.1.1.4'
H H 0.0000 0.0000 'International Tables Vol C Tables 4.2.6.8 and 6.1.1.4'
N N 0.0061 0.0033 'International Tables Vol C Tables 4.2.6.8 and 6.1.1.4'

loop_
_geom_angle_atom_site_label_1
_geom_angle_atom_site_label_2
_geom_angle_atom_site_label_3
_geom_angle
_geom_angle_site_symmetry_1
_geom_angle_site_symmetry_3
_geom_angle_publ_flag
C13 N1 C7 121.7(3) . . ?
C13 N1 C6 120.9(2) . . ?
C7 N1 C6 116.1(2) . . ?
C38 N6 C45 121.5(3) . . ?
C38 N6 C39 116.0(2) . . ?
C45 N6 C39 122.2(2) . . ?
C38 N6 C38' 12.5 . . ?
C45 N6 C38' 116.3(2) . . ?
C39 N6 C38' 121.1(2) . . ?
C6 C1 C2 119.5(3) . . ?
C6 C1 H1A 120.2 . . ?
C2 C1 H1A 120.2 . . ?
C3 C2 C1 120.4(3) . . ?
C3 C2 H2A 119.8 . . ?
C1 C2 H2A 119.8 . . ?
C4 C3 C2 119.8(3) . . ?
C4 C3 H3A 120.1 . . ?
C2 C3 H3A 120.1 . . ?
C3 C4 C5 120.3(3) . . ?
C3 C4 H4A 119.8 . . ?
C5 C4 H4A 119.8 . . ?
C6 C5 C4 120.1(3) . . ?
C6 C5 H5A 120.0 . . ?
C4 C5 H5A 120.0 . . ?
C1 C6 C5 119.8(3) . . ?
C1 C6 N1 119.5(3) . . ?
C5 C6 N1 120.6(3) . . ?
C8 C7 C12 120.4(4) . . ?
C8 C7 N1 121.5(4) . . ?
C12 C7 N1 118.1(3) . . ?
C7 C8 C9 118.5(4) . . ?
C7 C8 H8A 120.8 . . ?
C9 C8 H8A 120.8 . . ?
C10 C9 C8 119.1(4) . . ?
C10 C9 H9A 120.5 . . ?
C8 C9 H9A 120.5 . . ?
C9 C10 C11 122.5(4) . . ?
C9 C10 H10A 118.8 . . ?
C11 C10 H10A 118.8 . . ?
C10 C11 C12 118.4(5) . . ?
C10 C11 H11A 120.8 . . ?
C12 C11 H11A 120.8 . . ?
C11 C12 C7 121.2(4) . . ?
C11 C12 H12A 119.4 . . ?
C7 C12 H12A 119.4 . . ?
N1 C13 C14 120.4(3) . . ?
N1 C13 C18 121.2(3) . . ?
C14 C13 C18 118.4(3) . . ?
C15 C14 C13 120.3(3) . . ?
C15 C14 H14A 119.8 . . ?
C13 C14 H14A 119.8 . . ?
C14 C15 C16 121.6(3) . . ?
C14 C15 H15A 119.2 . . ?
C16 C15 H15A 119.2 . . ?
C17 C16 C15 117.4(3) . . ?
C17 C16 C19 121.1(3) . . ?
C15 C16 C19 121.5(3) . . ?
C18 C17 C16 121.5(3) . . ?
C18 C17 H17A 119.2 . . ?
C16 C17 H17A 119.2 . . ?
C17 C18 C13 120.6(3) . . ?
C17 C18 H18A 119.7 . . ?
C13 C18 H18A 119.7 . . ?
C20 C19 C29 119.4(3) . . ?
C20 C19 C16 122.8(2) . . ?
C29 C19 C16 117.8(3) . . ?
C19 C20 C25 122.8(3) . . ?
C19 C20 C21 121.3(3) . . ?
C25 C20 C21 115.9(3) . . ?
C22 C21 C20 122.3(3) . . ?
C22 C21 H21A 118.9 . . ?
C20 C21 H21A 118.9 . . ?
C21 C22 C23 121.0(3) . . ?
C21 C22 H22A 119.5 . . ?
C23 C22 H22A 119.5 . . ?
C26 C23 C24 121.4(3) . . ?
C26 C23 C22 121.4(3) . . ?
C24 C23 C22 117.2(3) . . ?
C25 C24 C23 121.3(3) . . ?
C25 C24 H24A 119.4 . . ?
C23 C24 H24A 119.4 . . ?
C24 C25 C20 122.3(3) . . ?
C24 C25 H25A 118.9 . . ?
C20 C25 H25A 118.9 . . ?
C23 C26 C28 121.4(3) . . ?
C23 C26 C27 121.7(3) . . ?
C28 C26 C27 116.8(3) . . ?
N2 C27 C26 179.0(4) . . ?
N3 C28 C26 178.4(4) . . ?
C30 C29 C19 128.0(3) . . ?
C30 C29 H29A 116.0 . . ?
C19 C29 H29A 116.0 . . ?
C29 C30 C31 119.1(3) . . ?
C29 C30 C32 126.9(3) . . ?
C31 C30 C32 113.9(3) . . ?
N4 C31 C30 179.8(4) . . ?
N5 C32 C30 174.1(3) . . ?
C34 C33 C38 120.0 . . ?
C34 C33 H33A 120.0 . . ?
C38 C33 H33A 120.0 . . ?
C33 C34 C35 120.0 . . ?
C33 C34 H34A 120.0 . . ?
C35 C34 H34A 120.0 . . ?
C36 C35 C34 120.0 . . ?
C36 C35 H35A 120.0 . . ?
C34 C35 H35A 120.0 . . ?
C35 C36 C37 120.0 . . ?
C35 C36 H36A 120.0 . . ?
C37 C36 H36A 120.0 . . ?
C38 C37 C36 120.0 . . ?
C38 C37 H37A 120.0 . . ?
C36 C37 H37A 120.0 . . ?
N6 C38 C37 117.43(16) . . ?
N6 C38 C33 122.52(16) . . ?
C37 C38 C33 120.0 . . ?
C34' C33' C38' 120.0 . . ?
C34' C33' H33B 120.0 . . ?
C38' C33' H33B 120.0 . . ?
C33' C34' C35' 120.0 . . ?
C33' C34' H34B 120.0 . . ?
C35' C34' H34B 120.0 . . ?
C34' C35' C36' 120.0 . . ?
C34' C35' H35B 120.0 . . ?
C36' C35' H35B 120.0 . . ?
C37' C36' C35' 120.0 . . ?
C37' C36' H36B 120.0 . . ?
C35' C36' H36B 120.0 . . ?
C36' C37' C38' 120.0 . . ?
C36' C37' H37B 120.0 . . ?
C38' C37' H37B 120.0 . . ?
C37' C38' C33' 120.0 . . ?
C37' C38' N6 120.60(15) . . ?
C33' C38' N6 119.38(15) . . ?
C44 C39 C40 118.9(2) . . ?
C44 C39 N6 119.7(3) . . ?
C40 C39 N6 121.37(13) . . ?
C41 C40 C39 120.5(2) . . ?
C41 C40 H40A 119.8 . . ?
C39 C40 H40A 119.8 . . ?
C42 C41 C40 120.3(4) . . ?
C42 C41 H41A 119.8 . . ?
C40 C41 H41A 119.8 . . ?
C43 C42 C41 120.1(4) . . ?
C43 C42 H42A 120.0 . . ?
C41 C42 H42A 120.0 . . ?
C42 C43 C44 121.0(4) . . ?
C42 C43 H43A 119.5 . . ?
C44 C43 H43A 119.5 . . ?
C39 C44 C43 119.2(4) . . ?
C39 C44 H44A 120.4 . . ?
C43 C44 H44A 120.4 . . ?
C46 C45 C50 118.7(3) . . ?
C46 C45 N6 120.3(3) . . ?
C50 C45 N6 121.0(3) . . ?
C47 C46 C45 120.5(3) . . ?
C47 C46 H46A 119.7 . . ?
C45 C46 H46A 119.7 . . ?
C46 C47 C48 121.5(3) . . ?
C46 C47 H47A 119.2 . . ?
C48 C47 H47A 119.2 . . ?
C47 C48 C49 117.2(3) . . ?
C47 C48 C51 122.0(3) . . ?
C49 C48 C51 120.9(3) . . ?
C50 C49 C48 121.7(3) . . ?
C50 C49 H49A 119.2 . . ?
C48 C49 H49A 119.2 . . ?
C49 C50 C45 120.3(3) . . ?
C49 C50 H50A 119.8 . . ?
C45 C50 H50A 119.8 . . ?
C52 C51 C61 118.7(3) . . ?
C52 C51 C48 123.0(3) . . ?
C61 C51 C48 118.2(3) . . ?
C51 C52 C57 122.3(3) . . ?
C51 C52 C53 122.0(3) . . ?
C57 C52 C53 115.7(3) . . ?
C54 C53 C52 122.2(3) . . ?
C54 C53 H53A 118.9 . . ?
C52 C53 H53A 118.9 . . ?
C53 C54 C55 121.4(3) . . ?
C53 C54 H54A 119.3 . . ?
C55 C54 H54A 119.3 . . ?
C58 C55 C56 121.3(3) . . ?
C58 C55 C54 121.7(3) . . ?
C56 C55 C54 117.1(3) . . ?
C57 C56 C55 121.3(3) . . ?
C57 C56 H56A 119.3 . . ?
C55 C56 H56A 119.3 . . ?
C56 C57 C52 122.3(3) . . ?
C56 C57 H57A 118.8 . . ?
C52 C57 H57A 118.8 . . ?
C55 C58 C60 120.9(3) . . ?
C55 C58 C59 121.1(3) . . ?
C60 C58 C59 118.1(3) . . ?
N7 C59 C58 178.1(4) . . ?
N8 C60 C58 177.8(4) . . ?
C62 C61 C51 129.1(3) . . ?
C62 C61 H61A 115.4 . . ?
C51 C61 H61A 115.4 . . ?
C61 C62 C63 119.0(3) . . ?
C61 C62 C64 127.2(3) . . ?
C63 C62 C64 113.7(3) . . ?
N9 C63 C62 179.3(4) . . ?
N10 C64 C62 173.6(4) . . ?

loop_
_geom_bond_atom_site_label_1
_geom_bond_atom_site_label_2
_geom_bond_distance
_geom_bond_site_symmetry_2
_geom_bond_publ_flag
N1 C13 1.395(4) . ?
N1 C7 1.422(4) . ?
N1 C6 1.441(4) . ?
N2 C27 1.143(4) . ?
N3 C28 1.145(4) . ?
N4 C31 1.136(4) . ?
N5 C32 1.139(4) . ?
N6 C38 1.389(3) . ?
N6 C45 1.404(4) . ?
N6 C39 1.426(3) . ?
N6 C38' 1.450(3) . ?
N7 C59 1.152(4) . ?
N8 C60 1.147(4) . ?
N9 C63 1.142(4) . ?
N10 C64 1.142(4) . ?
C1 C6 1.375(4) . ?
C1 C2 1.389(5) . ?
C1 H1A 0.9500 . ?
C2 C3 1.373(5) . ?
C2 H2A 0.9500 . ?
C3 C4 1.363(5) . ?
C3 H3A 0.9500 . ?
C4 C5 1.384(5) . ?
C4 H4A 0.9500 . ?
C5 C6 1.377(5) . ?
C5 H5A 0.9500 . ?
C7 C8 1.355(5) . ?
C7 C12 1.411(5) . ?
C8 C9 1.451(6) . ?
C8 H8A 0.9500 . ?
C9 C10 1.364(6) . ?
C9 H9A 0.9500 . ?
C10 C11 1.374(6) . ?
C10 H10A 0.9500 . ?
C11 C12 1.376(5) . ?
C11 H11A 0.9500 . ?
C12 H12A 0.9500 . ?
C13 C14 1.402(4) . ?
C13 C18 1.409(4) . ?
C14 C15 1.372(4) . ?
C14 H14A 0.9500 . ?
C15 C16 1.407(4) . ?
C15 H15A 0.9500 . ?
C16 C17 1.401(4) . ?
C16 C19 1.470(4) . ?
C17 C18 1.368(4) . ?
C17 H17A 0.9500 . ?
C18 H18A 0.9500 . ?
C19 C20 1.395(4) . ?
C19 C29 1.449(4) . ?
C20 C25 1.436(4) . ?
C20 C21 1.441(4) . ?
C21 C22 1.347(4) . ?
C21 H21A 0.9500 . ?
C22 C23 1.438(4) . ?
C22 H22A 0.9500 . ?
C23 C26 1.382(4) . ?
C23 C24 1.434(4) . ?
C24 C25 1.346(4) . ?
C24 H24A 0.9500 . ?
C25 H25A 0.9500 . ?
C26 C28 1.427(5) . ?
C26 C27 1.436(5) . ?
C29 C30 1.356(4) . ?
C29 H29A 0.9500 . ?
C30 C31 1.441(4) . ?
C30 C32 1.442(5) . ?
C33 C34 1.3900 . ?
C33 C38 1.3900 . ?
C33 H33A 0.9500 . ?
C34 C35 1.3900 . ?
C34 H34A 0.9500 . ?
C35 C36 1.3900 . ?
C35 H35A 0.9500 . ?
C36 C37 1.3900 . ?
C36 H36A 0.9500 . ?
C37 C38 1.3900 . ?
C37 H37A 0.9500 . ?
C33' C34' 1.3900 . ?
C33' C38' 1.3900 . ?
C33' H33B 0.9500 . ?
C34' C35' 1.3900 . ?
C34' H34B 0.9500 . ?
C35' C36' 1.3900 . ?
C35' H35B 0.9500 . ?
C36' C37' 1.3900 . ?
C36' H36B 0.9500 . ?
C37' C38' 1.3900 . ?
C37' H37B 0.9500 . ?
C39 C44 1.378(4) . ?
C39 C40 1.3916 . ?
C40 C41 1.388(5) . ?
C40 H40A 0.9500 . ?
C41 C42 1.359(6) . ?
C41 H41A 0.9500 . ?
C42 C43 1.355(6) . ?
C42 H42A 0.9500 . ?
C43 C44 1.410(5) . ?
C43 H43A 0.9500 . ?
C44 H44A 0.9500 . ?
C45 C46 1.396(4) . ?
C45 C50 1.398(5) . ?
C46 C47 1.369(4) . ?
C46 H46A 0.9500 . ?
C47 C48 1.402(4) . ?
C47 H47A 0.9500 . ?
C48 C49 1.402(4) . ?
C48 C51 1.463(4) . ?
C49 C50 1.370(4) . ?
C49 H49A 0.9500 . ?
C50 H50A 0.9500 . ?
C51 C52 1.406(4) . ?
C51 C61 1.449(4) . ?
C52 C57 1.436(4) . ?
C52 C53 1.443(4) . ?
C53 C54 1.345(4) . ?
C53 H53A 0.9500 . ?
C54 C55 1.432(4) . ?
C54 H54A 0.9500 . ?
C55 C58 1.390(4) . ?
C55 C56 1.431(4) . ?
C56 C57 1.348(4) . ?
C56 H56A 0.9500 . ?
C57 H57A 0.9500 . ?
C58 C60 1.432(5) . ?
C58 C59 1.434(5) . ?
C61 C62 1.351(4) . ?
C61 H61A 0.9500 . ?
C62 C63 1.438(4) . ?
C62 C64 1.442(5) . ?

loop_
_geom_torsion_atom_site_label_1
_geom_torsion_atom_site_label_2
_geom_torsion_atom_site_label_3
_geom_torsion_atom_site_label_4
_geom_torsion
_geom_torsion_site_symmetry_1
_geom_torsion_site_symmetry_2
_geom_torsion_site_symmetry_3
_geom_torsion_site_symmetry_4
_geom_torsion_publ_flag
C6 C1 C2 C3 -0.3(5) . . . . ?
C1 C2 C3 C4 2.3(5) . . . . ?
C2 C3 C4 C5 -2.3(5) . . . . ?
C3 C4 C5 C6 0.5(5) . . . . ?
C2 C1 C6 C5 -1.5(5) . . . . ?
C2 C1 C6 N1 175.9(3) . . . . ?
C4 C5 C6 C1 1.4(5) . . . . ?
C4 C5 C6 N1 -176.0(3) . . . . ?
C13 N1 C6 C1 120.8(3) . . . . ?
C7 N1 C6 C1 -71.9(4) . . . . ?
C13 N1 C6 C5 -61.8(4) . . . . ?
C7 N1 C6 C5 105.6(4) . . . . ?
C13 N1 C7 C8 -61.6(5) . . . . ?
C6 N1 C7 C8 131.2(4) . . . . ?
C13 N1 C7 C12 117.3(4) . . . . ?
C6 N1 C7 C12 -50.0(4) . . . . ?
C12 C7 C8 C9 1.4(6) . . . . ?
N1 C7 C8 C9 -179.8(4) . . . . ?
C7 C8 C9 C10 -1.5(7) . . . . ?
C8 C9 C10 C11 -0.8(8) . . . . ?
C9 C10 C11 C12 3.2(8) . . . . ?
C10 C11 C12 C7 -3.2(7) . . . . ?
C8 C7 C12 C11 1.0(6) . . . . ?
N1 C7 C12 C11 -177.8(4) . . . . ?
C7 N1 C13 C14 172.6(3) . . . . ?
C6 N1 C13 C14 -20.8(4) . . . . ?
C7 N1 C13 C18 -7.8(5) . . . . ?
C6 N1 C13 C18 158.8(3) . . . . ?
N1 C13 C14 C15 -178.3(3) . . . . ?
C18 C13 C14 C15 2.1(4) . . . . ?
C13 C14 C15 C16 0.9(4) . . . . ?
C14 C15 C16 C17 -2.5(4) . . . . ?
C14 C15 C16 C19 176.3(3) . . . . ?
C15 C16 C17 C18 1.2(4) . . . . ?
C19 C16 C17 C18 -177.6(3) . . . . ?
C16 C17 C18 C13 1.8(4) . . . . ?
N1 C13 C18 C17 176.9(3) . . . . ?
C14 C13 C18 C17 -3.4(4) . . . . ?
C17 C16 C19 C20 -130.3(3) . . . . ?
C15 C16 C19 C20 50.9(4) . . . . ?
C17 C16 C19 C29 49.7(4) . . . . ?
C15 C16 C19 C29 -129.1(3) . . . . ?
C29 C19 C20 C25 12.9(4) . . . . ?
C16 C19 C20 C25 -167.1(3) . . . . ?
C29 C19 C20 C21 -168.2(3) . . . . ?
C16 C19 C20 C21 11.8(4) . . . . ?
C19 C20 C21 C22 -177.8(3) . . . . ?
C25 C20 C21 C22 1.2(4) . . . . ?
C20 C21 C22 C23 1.2(5) . . . . ?
C21 C22 C23 C26 177.0(3) . . . . ?
C21 C22 C23 C24 -2.5(4) . . . . ?
C26 C23 C24 C25 -178.2(3) . . . . ?
C22 C23 C24 C25 1.3(4) . . . . ?
C23 C24 C25 C20 1.1(4) . . . . ?
C19 C20 C25 C24 176.5(3) . . . . ?
C21 C20 C25 C24 -2.4(4) . . . . ?
C24 C23 C26 C28 1.5(5) . . . . ?
C22 C23 C26 C28 -178.1(3) . . . . ?
C24 C23 C26 C27 178.2(3) . . . . ?
C22 C23 C26 C27 -1.3(5) . . . . ?
C23 C26 C27 N2 5(27) . . . . ?
C28 C26 C27 N2 -178(100) . . . . ?
C23 C26 C28 N3 -18(15) . . . . ?
C27 C26 C28 N3 165(14) . . . . ?
C20 C19 C29 C30 -158.5(3) . . . . ?
C16 C19 C29 C30 21.5(4) . . . . ?
C19 C29 C30 C31 -177.3(3) . . . . ?
C19 C29 C30 C32 5.2(5) . . . . ?
C29 C30 C31 N4 163(100) . . . . ?
C32 C30 C31 N4 -19(100) . . . . ?
C29 C30 C32 N5 166(3) . . . . ?
C31 C30 C32 N5 -12(4) . . . . ?
C38 C33 C34 C35 0.0 . . . . ?
C33 C34 C35 C36 0.0 . . . . ?
C34 C35 C36 C37 0.0 . . . . ?
C35 C36 C37 C38 0.0 . . . . ?
C45 N6 C38 C37 -67.4(3) . . . . ?
C39 N6 C38 C37 119.2(2) . . . . ?
C38' N6 C38 C37 1.72(6) . . . . ?
C45 N6 C38 C33 115.3(3) . . . . ?
C39 N6 C38 C33 -58.2(3) . . . . ?
C38' N6 C38 C33 -175.66(9) . . . . ?
C36 C37 C38 N6 -177.44(14) . . . . ?
C36 C37 C38 C33 0.0 . . . . ?
C34 C33 C38 N6 177.31(15) . . . . ?
C34 C33 C38 C37 0.0 . . . . ?
C38' C33' C34' C35' 0.0 . . . . ?
C33' C34' C35' C36' 0.0 . . . . ?
C34' C35' C36' C37' 0.0 . . . . ?
C35' C36' C37' C38' 0.0 . . . . ?
C36' C37' C38' C33' 0.0 . . . . ?
C36' C37' C38' N6 -178.42(14) . . . . ?
C34' C33' C38' C37' 0.0 . . . . ?
C34' C33' C38' N6 178.44(14) . . . . ?
C38 N6 C38' C37' -174.1 . . . . ?
C45 N6 C38' C37' -56.8(3) . . . . ?
C39 N6 C38' C37' 117.1(2) . . . . ?
C38 N6 C38' C33' 7.50(11) . . . . ?
C45 N6 C38' C33' 124.8(2) . . . . ?
C39 N6 C38' C33' -61.3(3) . . . . ?
C38 N6 C39 C44 -43.0(4) . . . . ?
C45 N6 C39 C44 143.5(3) . . . . ?
C38' N6 C39 C44 -30.1(4) . . . . ?
C38 N6 C39 C40 135.67(18) . . . . ?
C45 N6 C39 C40 -37.8(3) . . . . ?
C38' N6 C39 C40 148.66(19) . . . . ?
C44 C39 C40 C41 -1.6(3) . . . . ?
N6 C39 C40 C41 179.6(3) . . . . ?
C39 C40 C41 C42 1.7(5) . . . . ?
C40 C41 C42 C43 0.0(7) . . . . ?
C41 C42 C43 C44 -1.8(7) . . . . ?
C40 C39 C44 C43 -0.1(4) . . . . ?
N6 C39 C44 C43 178.6(3) . . . . ?
C42 C43 C44 C39 1.8(6) . . . . ?
C38 N6 C45 C46 -22.1(5) . . . . ?
C39 N6 C45 C46 151.0(3) . . . . ?
C38' N6 C45 C46 -35.1(4) . . . . ?
C38 N6 C45 C50 156.9(3) . . . . ?
C39 N6 C45 C50 -30.0(5) . . . . ?
C38' N6 C45 C50 143.9(3) . . . . ?
C50 C45 C46 C47 2.8(5) . . . . ?
N6 C45 C46 C47 -178.2(3) . . . . ?
C45 C46 C47 C48 -0.8(5) . . . . ?
C46 C47 C48 C49 -1.5(4) . . . . ?
C46 C47 C48 C51 179.1(3) . . . . ?
C47 C48 C49 C50 1.8(4) . . . . ?
C51 C48 C49 C50 -178.7(3) . . . . ?
C48 C49 C50 C45 0.2(5) . . . . ?
C46 C45 C50 C49 -2.5(5) . . . . ?
N6 C45 C50 C49 178.5(3) . . . . ?
C47 C48 C51 C52 44.7(4) . . . . ?
C49 C48 C51 C52 -134.7(3) . . . . ?
C47 C48 C51 C61 -135.9(3) . . . . ?
C49 C48 C51 C61 44.6(4) . . . . ?
C61 C51 C52 C57 10.8(4) . . . . ?
C48 C51 C52 C57 -169.9(3) . . . . ?
C61 C51 C52 C53 -169.8(3) . . . . ?
C48 C51 C52 C53 9.5(4) . . . . ?
C51 C52 C53 C54 -178.8(3) . . . . ?
C57 C52 C53 C54 0.6(4) . . . . ?
C52 C53 C54 C55 0.5(5) . . . . ?
C53 C54 C55 C58 178.8(3) . . . . ?
C53 C54 C55 C56 -1.2(4) . . . . ?
C58 C55 C56 C57 -179.3(3) . . . . ?
C54 C55 C56 C57 0.6(4) . . . . ?
C55 C56 C57 C52 0.6(5) . . . . ?
C51 C52 C57 C56 178.3(3) . . . . ?
C53 C52 C57 C56 -1.2(4) . . . . ?
C56 C55 C58 C60 -0.7(5) . . . . ?
C54 C55 C58 C60 179.3(3) . . . . ?
C56 C55 C58 C59 178.7(3) . . . . ?
C54 C55 C58 C59 -1.2(5) . . . . ?
C55 C58 C59 N7 -2(14) . . . . ?
C60 C58 C59 N7 177(100) . . . . ?
C55 C58 C60 N8 -29(11) . . . . ?
C59 C58 C60 N8 152(10) . . . . ?
C52 C51 C61 C62 -159.0(3) . . . . ?
C48 C51 C61 C62 21.6(5) . . . . ?
C51 C61 C62 C63 -178.3(3) . . . . ?
C51 C61 C62 C64 5.5(5) . . . . ?
C61 C62 C63 N9 -139(100) . . . . ?
C64 C62 C63 N9 38(33) . . . . ?
C61 C62 C64 N10 167(3) . . . . ?
C63 C62 C64 N10 -9(4) . . . . ?
